data_2014820
loop_
_publ_author_name
'Artur Sikorski'
'Karol Krzymi\'nski'
'Antoni Konitz'
'Jerzy B\/la\.zejowski'

_publ_section_title
;
 9-(2,6-Dichlorophenoxycarbonyl)-10-methylacridinium
 trifluoromethanesulfonate and its precursor 2,6-dichlorophenyl
 acridine-9-carboxylate
;
_journal_issue 4
_journal_name_full 'Acta Crystallographica Section C'
_journal_page_first o227
_journal_page_last o230
_journal_paper_doi 10.1107/S0108270105004506
_journal_volume 61
_journal_year 2005
_chemical_formula_iupac 'C21 H14 Cl2 N1 O2 + , C F3 O3 S1 -'
_chemical_formula_moiety 'C21 H14 Cl2 N1 O2 + , C F3 O3 S1 -'
_chemical_formula_sum 'C22 H14 Cl2 F3 N O5 S'
_chemical_formula_weight 532.31
_chemical_name_systematic
;9-[2,6-Dichlorophenoxy)carbonyl]-10-methylacridinium
 trifluoromethanesulfonate
;
_space_group_IT_number 2
_symmetry_cell_setting triclinic
_symmetry_space_group_name_Hall '-P 1'
_symmetry_space_group_name_H-M 'P -1'
_atom_sites_solution_hydrogens geom
_atom_sites_solution_primary direct
_atom_sites_solution_secondary difmap
_cell_angle_alpha 103.14(3)
_cell_angle_beta 103.40(3)
_cell_angle_gamma 109.51(3)
_cell_formula_units_Z 2
_cell_length_a 9.434(2)
_cell_length_b 10.905(2)
_cell_length_c 12.260(2)
_cell_measurement_reflns_used 50
_cell_measurement_temperature 290(2)
_cell_measurement_theta_max 25.50
_cell_measurement_theta_min 2.10
_cell_volume 1090.8(6)
_computing_cell_refinement 'KM-4 Software'
_computing_data_collection 'KM-4 Software (Kuma Diffraction, 1989)'
_computing_data_reduction 'KM-4 Software'
_computing_molecular_graphics 'ORTEPII (Johnson, 1976)'
_computing_publication_material 'SHELXL97 and PLATON (Spek, 2003)'
_computing_structure_refinement 'SHELXL97 (Sheldrick, 1997)'
_computing_structure_solution 'SHELXS97 (Sheldrick, 1997)'
_diffrn_ambient_temperature 290(2)
_diffrn_measured_fraction_theta_full 1
_diffrn_measured_fraction_theta_max 1
_diffrn_measurement_device_type 'Kuma KM-4'
_diffrn_measurement_method \q/2\q
_diffrn_radiation_monochromator graphite
_diffrn_radiation_source 'fine-focus sealed tube'
_diffrn_radiation_type MoK\a
_diffrn_radiation_wavelength 0.71073
_diffrn_reflns_av_R_equivalents 0.0155
_diffrn_reflns_av_sigmaI/netI 0.0652
_diffrn_reflns_limit_h_max 11
_diffrn_reflns_limit_h_min -11
_diffrn_reflns_limit_k_max 12
_diffrn_reflns_limit_k_min -13
_diffrn_reflns_limit_l_max 14
_diffrn_reflns_limit_l_min 0
_diffrn_reflns_number 4264
_diffrn_reflns_theta_full 25.50
_diffrn_reflns_theta_max 25.50
_diffrn_reflns_theta_min 2.10
_diffrn_standards_decay_% 1.70
_diffrn_standards_interval_count 200
_diffrn_standards_number 3
_exptl_absorpt_coefficient_mu 0.456
_exptl_absorpt_correction_type none
_exptl_absorpt_process_details none
_exptl_crystal_colour yellow
_exptl_crystal_density_diffrn 1.621
_exptl_crystal_density_meas ?
_exptl_crystal_density_method 'not measured'
_exptl_crystal_description prism
_exptl_crystal_F_000 540
_exptl_crystal_size_max 0.5
_exptl_crystal_size_mid 0.4
_exptl_crystal_size_min 0.3
_refine_diff_density_max 0.235
_refine_diff_density_min -0.253
_refine_ls_extinction_coef 0.00370(10)
_refine_ls_extinction_expression Fc^*^=kFc[1+0.001xFc^2^\l^3^/sin(2\q)]^-1/4^
_refine_ls_extinction_method 'SHELXL97 (Sheldrick, 1997)'
_refine_ls_goodness_of_fit_ref 0.999
_refine_ls_hydrogen_treatment constr
_refine_ls_matrix_type full
_refine_ls_number_parameters 309
_refine_ls_number_reflns 4064
_refine_ls_number_restraints 0
_refine_ls_restrained_S_all 0.999
_refine_ls_R_factor_all 0.1254
_refine_ls_R_factor_gt 0.0438
_refine_ls_shift/su_max 0.000
_refine_ls_shift/su_mean 0.000
_refine_ls_structure_factor_coef Fsqd
_refine_ls_weighting_details 'calc w = 1/[\s^2^(Fo^2^)+(0.0520P)^2^+0.5298P] where P=(Fo^2^+2Fc^2^)/3'
_refine_ls_weighting_scheme calc
_refine_ls_wR_factor_gt 0.0950
_refine_ls_wR_factor_ref 0.1214
_reflns_number_gt 2056
_reflns_number_total 4064
_reflns_threshold_expression I>2\s(I)
_cod_data_source_file gd1365.cif
_cod_data_source_block I
_cod_depositor_comments
;
The following automatic conversions were performed:

'_exptl_crystal_density_meas' value 'not measured' was changed to '?'
- the value is perceived as not measured.

Automatic conversion script
Id: cif_fix_values 3008 2015-01-20 13:52:24Z robertas 
;
_cod_original_formula_sum 'C22 H14 Cl2 F3 N1 O5 S1'
_cod_database_code 2014820
_cod_database_fobs_code 2014820

loop_
_symmetry_equiv_pos_as_xyz
'x, y, z'
'-x, -y, -z'

loop_
_atom_site_label
_atom_site_fract_x
_atom_site_fract_y
_atom_site_fract_z
_atom_site_U_iso_or_equiv
_atom_site_adp_type
_atom_site_calc_flag
_atom_site_refinement_flags
_atom_site_occupancy
_atom_site_disorder_assembly
_atom_site_disorder_group
_atom_site_type_symbol
C1 -0.0669(4) 0.7036(3) -0.0199(3) 0.0440(8) Uani d . 1 . . C
H1 -0.1535 0.7113 0.0002 0.053 Uiso calc R 1 . . H
C2 -0.0564(4) 0.7100(3) -0.1257(3) 0.0489(8) Uani d . 1 . . C
H2 -0.1359 0.7205 -0.1788 0.059 Uiso calc R 1 . . H
C3 0.0757(4) 0.7007(3) -0.1561(3) 0.0505(9) Uani d . 1 . . C
H3 0.0828 0.7066 -0.2293 0.061 Uiso calc R 1 . . H
C4 0.1920(4) 0.6835(3) -0.0819(3) 0.0460(8) Uani d . 1 . . C
H4 0.2779 0.6776 -0.1042 0.055 Uiso calc R 1 . . H
C5 0.4003(4) 0.6046(4) 0.2824(4) 0.0590(10) Uani d . 1 . . C
H5 0.4813 0.5907 0.2574 0.071 Uiso calc R 1 . . H
C6 0.3887(5) 0.5918(4) 0.3865(4) 0.0659(11) Uani d . 1 . . C
H6 0.4634 0.5703 0.4332 0.079 Uiso calc R 1 . . H
C7 0.2688(5) 0.6096(4) 0.4268(4) 0.0646(11) Uani d . 1 . . C
H7 0.2656 0.6022 0.5004 0.078 Uiso calc R 1 . . H
C8 0.1566(4) 0.6378(4) 0.3594(3) 0.0515(9) Uani d . 1 . . C
H8 0.0747 0.6470 0.3859 0.062 Uiso calc R 1 . . H
C9 0.0468(3) 0.6788(3) 0.1743(3) 0.0364(7) Uani d . 1 . . C
N10 0.2991(3) 0.6557(3) 0.1054(2) 0.0416(6) Uani d . 1 . . N
C11 0.0516(3) 0.6854(3) 0.0623(3) 0.0363(7) Uani d . 1 . . C
C12 0.1833(3) 0.6745(3) 0.0287(3) 0.0368(7) Uani d . 1 . . C
C13 0.1623(4) 0.6535(3) 0.2486(3) 0.0393(7) Uani d . 1 . . C
C14 0.2893(4) 0.6395(3) 0.2103(3) 0.0414(8) Uani d . 1 . . C
C15 -0.0854(4) 0.6984(3) 0.2139(3) 0.0381(7) Uani d . 1 . . C
O16 -0.0249(2) 0.8084(2) 0.31341(19) 0.0424(5) Uani d . 1 . . O
O17 -0.2238(3) 0.6294(2) 0.1644(2) 0.0565(6) Uani d . 1 . . O
C18 -0.1292(4) 0.8558(3) 0.3550(3) 0.0427(8) Uani d . 1 . . C
C19 -0.1791(4) 0.8213(4) 0.4445(3) 0.0519(9) Uani d . 1 . . C
C20 -0.2653(5) 0.8826(4) 0.4951(4) 0.0634(11) Uani d . 1 . . C
H20 -0.2975 0.8599 0.5567 0.076 Uiso calc R 1 . . H
C21 -0.3024(4) 0.9775(4) 0.4526(4) 0.0689(12) Uani d . 1 . . C
H21 -0.3586 1.0207 0.4874 0.083 Uiso calc R 1 . . H
C22 -0.2592(5) 1.0111(4) 0.3601(4) 0.0660(11) Uani d . 1 . . C
H22 -0.2884 1.0739 0.3309 0.079 Uiso calc R 1 . . H
C23 -0.1712(4) 0.9493(3) 0.3115(3) 0.0511(9) Uani d . 1 . . C
Cl24 -0.13500(15) 0.69876(12) 0.49515(10) 0.0778(4) Uani d . 1 . . Cl
Cl25 -0.11251(16) 0.98830(12) 0.19676(11) 0.0830(4) Uani d . 1 . . Cl
C26 0.4409(4) 0.6552(5) 0.0734(4) 0.0756(13) Uani d . 1 . . C
H26A 0.4254 0.6561 -0.0065 0.113 Uiso calc PR 0.50 . . H
H26B 0.4558 0.5737 0.0792 0.113 Uiso calc PR 0.50 . . H
H26C 0.5336 0.7354 0.1269 0.113 Uiso calc PR 0.50 . . H
H26D 0.5178 0.6540 0.1396 0.113 Uiso calc PR 0.50 . . H
H26E 0.4874 0.7364 0.0538 0.113 Uiso calc PR 0.50 . . H
H26F 0.4096 0.5747 0.0062 0.113 Uiso calc PR 0.50 . . H
S27 0.52548(11) 0.74719(9) 0.76454(8) 0.0509(3) Uani d . 1 . . S
O28 0.5567(4) 0.6935(3) 0.8590(2) 0.0763(8) Uani d . 1 . . O
O29 0.3644(3) 0.7329(3) 0.7195(2) 0.0702(8) Uani d . 1 . . O
O30 0.5959(3) 0.7163(3) 0.6771(2) 0.0666(7) Uani d . 1 . . O
C31 0.6358(5) 0.9305(5) 0.8383(4) 0.0722(12) Uani d . 1 . . C
F32 0.6300(4) 0.9984(3) 0.7604(3) 0.1158(10) Uani d . 1 . . F
F33 0.5793(4) 0.9798(3) 0.9165(3) 0.1303(13) Uani d . 1 . . F
F34 0.7878(3) 0.9646(3) 0.8919(3) 0.1120(10) Uani d . 1 . . F

loop_
_atom_site_aniso_label
_atom_site_aniso_U_11
_atom_site_aniso_U_22
_atom_site_aniso_U_33
_atom_site_aniso_U_12
_atom_site_aniso_U_13
_atom_site_aniso_U_23
C1 0.0406(19) 0.0442(19) 0.055(2) 0.0234(16) 0.0162(16) 0.0208(17)
C2 0.053(2) 0.046(2) 0.047(2) 0.0224(17) 0.0092(17) 0.0196(16)
C3 0.067(2) 0.044(2) 0.048(2) 0.0245(18) 0.0265(19) 0.0198(17)
C4 0.045(2) 0.0438(19) 0.056(2) 0.0202(16) 0.0255(17) 0.0162(16)
C5 0.049(2) 0.061(2) 0.064(3) 0.036(2) 0.0055(19) 0.010(2)
C6 0.067(3) 0.065(3) 0.062(3) 0.039(2) -0.001(2) 0.021(2)
C7 0.081(3) 0.067(3) 0.057(2) 0.042(2) 0.016(2) 0.029(2)
C8 0.058(2) 0.056(2) 0.047(2) 0.0308(19) 0.0136(18) 0.0206(18)
C9 0.0324(17) 0.0310(16) 0.0446(18) 0.0124(13) 0.0116(14) 0.0123(14)
N10 0.0319(15) 0.0428(15) 0.0467(16) 0.0181(12) 0.0118(13) 0.0059(13)
C11 0.0301(16) 0.0302(16) 0.0451(19) 0.0113(13) 0.0100(14) 0.0105(14)
C12 0.0319(17) 0.0317(16) 0.0447(18) 0.0123(14) 0.0135(15) 0.0092(14)
C13 0.0421(18) 0.0354(17) 0.0395(18) 0.0183(14) 0.0094(15) 0.0112(14)
C14 0.0353(17) 0.0362(18) 0.0452(19) 0.0184(15) 0.0035(15) 0.0044(15)
C15 0.038(2) 0.0375(18) 0.0413(18) 0.0167(16) 0.0130(16) 0.0160(15)
O16 0.0390(12) 0.0436(12) 0.0466(13) 0.0196(10) 0.0169(10) 0.0120(11)
O17 0.0369(14) 0.0555(15) 0.0679(16) 0.0157(13) 0.0177(12) 0.0087(13)
C18 0.0367(18) 0.0398(18) 0.051(2) 0.0151(15) 0.0194(16) 0.0109(16)
C19 0.049(2) 0.049(2) 0.061(2) 0.0181(17) 0.0264(19) 0.0181(18)
C20 0.061(2) 0.064(2) 0.070(3) 0.020(2) 0.042(2) 0.017(2)
C21 0.055(2) 0.068(3) 0.089(3) 0.031(2) 0.039(2) 0.010(2)
C22 0.057(2) 0.060(2) 0.094(3) 0.037(2) 0.031(2) 0.023(2)
C23 0.053(2) 0.046(2) 0.061(2) 0.0225(17) 0.0256(18) 0.0209(17)
Cl24 0.1024(9) 0.0797(8) 0.0893(8) 0.0480(7) 0.0570(7) 0.0540(6)
Cl25 0.1213(10) 0.0848(8) 0.0961(9) 0.0654(8) 0.0657(8) 0.0603(7)
C26 0.044(2) 0.114(4) 0.070(3) 0.044(2) 0.021(2) 0.014(2)
S27 0.0560(6) 0.0562(6) 0.0501(5) 0.0279(5) 0.0254(4) 0.0195(4)
O28 0.092(2) 0.094(2) 0.0695(18) 0.0475(18) 0.0392(16) 0.0473(17)
O29 0.0518(16) 0.086(2) 0.0701(18) 0.0310(15) 0.0175(14) 0.0197(15)
O30 0.0839(19) 0.0775(18) 0.0601(16) 0.0458(16) 0.0422(15) 0.0238(14)
C31 0.067(3) 0.068(3) 0.084(3) 0.030(2) 0.030(3) 0.020(3)
F32 0.128(3) 0.0773(19) 0.157(3) 0.0452(18) 0.051(2) 0.058(2)
F33 0.133(3) 0.097(2) 0.133(3) 0.039(2) 0.069(2) -0.0239(19)
F34 0.0699(19) 0.093(2) 0.133(3) 0.0135(15) 0.0147(17) 0.0143(18)

loop_
_atom_type_symbol
_atom_type_description
_atom_type_scat_dispersion_real
_atom_type_scat_dispersion_imag
_atom_type_scat_source
C C 0.0033 0.0016 'International Tables Vol C Tables 4.2.6.8 and 6.1.1.4'
H H 0.0000 0.0000 'International Tables Vol C Tables 4.2.6.8 and 6.1.1.4'
N N 0.0061 0.0033 'International Tables Vol C Tables 4.2.6.8 and 6.1.1.4'
O O 0.0106 0.0060 'International Tables Vol C Tables 4.2.6.8 and 6.1.1.4'
F F 0.0171 0.0103 'International Tables Vol C Tables 4.2.6.8 and 6.1.1.4'
S S 0.1246 0.1234 'International Tables Vol C Tables 4.2.6.8 and 6.1.1.4'
Cl Cl 0.1484 0.1585 'International Tables Vol C Tables 4.2.6.8 and 6.1.1.4'

loop_
_geom_angle_atom_site_label_1
_geom_angle_atom_site_label_2
_geom_angle_atom_site_label_3
_geom_angle
_geom_angle_publ_flag
C2 C1 C11 121.4(3) no
C2 C1 H1 119.3 no
C11 C1 H1 119.3 no
C1 C2 C3 119.7(3) no
C1 C2 H2 120.2 no
C3 C2 H2 120.2 no
C4 C3 C2 121.7(3) no
C4 C3 H3 119.1 no
C2 C3 H3 119.1 no
C3 C4 C12 119.9(3) no
C3 C4 H4 120.0 no
C12 C4 H4 120.0 no
C6 C5 C14 120.0(3) no
C6 C5 H5 120.0 no
C14 C5 H5 120.0 no
C5 C6 C7 122.2(3) no
C5 C6 H6 118.9 no
C7 C6 H6 118.9 no
C8 C7 C6 120.1(4) no
C8 C7 H7 120.0 no
C6 C7 H7 120.0 no
C7 C8 C13 120.7(3) no
C7 C8 H8 119.7 no
C13 C8 H8 119.7 no
C13 C9 C11 121.0(3) no
C13 C9 C15 119.9(3) no
C11 C9 C15 119.1(3) no
C14 N10 C12 122.3(2) no
C14 N10 C26 118.9(3) no
C12 N10 C26 118.8(3) no
C9 C11 C1 123.7(3) no
C9 C11 C12 118.4(3) no
C1 C11 C12 117.9(3) no
N10 C12 C4 121.1(3) no
N10 C12 C11 119.5(3) no
C4 C12 C11 119.4(3) no
C9 C13 C8 122.7(3) no
C9 C13 C14 118.7(3) no
C8 C13 C14 118.5(3) no
N10 C14 C5 121.7(3) no
N10 C14 C13 119.8(3) no
C5 C14 C13 118.5(3) no
C9 C15 O16 110.1(3) yes
C9 C15 O17 125.6(3) yes
C15 O16 C18 118.8(2) yes
O16 C15 O17 124.2(3) yes
C19 C18 C23 119.5(3) no
C19 C18 O16 121.7(3) no
C23 C18 O16 118.5(3) no
C18 C19 C20 121.1(3) no
C18 C19 Cl24 120.0(3) no
C20 C19 Cl24 118.9(3) no
C21 C20 C19 118.4(4) no
C21 C20 H20 120.8 no
C19 C20 H20 120.8 no
C20 C21 C22 122.1(3) no
C20 C21 H21 118.9 no
C22 C21 H21 118.9 no
C21 C22 C23 118.4(4) no
C21 C22 H22 120.8 no
C23 C22 H22 120.8 no
C18 C23 C22 120.4(3) no
C18 C23 Cl25 119.1(2) no
C22 C23 Cl25 120.5(3) no
N10 C26 H26A 109.5 no
N10 C26 H26B 109.5 no
H26A C26 H26B 109.5 no
N10 C26 H26C 109.5 no
H26A C26 H26C 109.5 no
H26B C26 H26C 109.5 no
N10 C26 H26D 109.5 no
H26A C26 H26D 141.1 no
H26B C26 H26D 56.3 no
H26C C26 H26D 56.3 no
N10 C26 H26E 109.5 no
H26A C26 H26E 56.3 no
H26B C26 H26E 141.1 no
H26C C26 H26E 56.3 no
H26D C26 H26E 109.5 no
N10 C26 H26F 109.5 no
H26A C26 H26F 56.3 no
H26B C26 H26F 56.3 no
H26C C26 H26F 141.1 no
H26D C26 H26F 109.5 no
H26E C26 H26F 109.5 no
O30 S27 O28 114.62(17) no
O30 S27 O29 115.43(16) no
O28 S27 O29 115.03(17) no
O30 S27 C31 103.60(19) no
O28 S27 C31 102.5(2) no
O29 S27 C31 103.17(19) no
F33 C31 F34 107.9(4) no
F33 C31 F32 106.7(4) no
F34 C31 F32 105.9(4) no
F33 C31 S27 112.4(3) no
F34 C31 S27 112.6(3) no
F32 C31 S27 111.0(3) no

loop_
_geom_bond_atom_site_label_1
_geom_bond_atom_site_label_2
_geom_bond_site_symmetry_2
_geom_bond_distance
_geom_bond_publ_flag
C1 C2 . 1.338(4) no
C1 C11 . 1.421(4) no
C1 H1 . 0.9300 no
C2 C3 . 1.409(5) no
C2 H2 . 0.9300 no
C3 C4 . 1.349(5) no
C3 H3 . 0.9300 no
C4 C12 . 1.401(4) no
C4 H4 . 0.9300 no
C5 C6 . 1.340(5) no
C5 C14 . 1.418(5) no
C5 H5 . 0.9300 no
C6 C7 . 1.387(5) no
C6 H6 . 0.9300 no
C7 C8 . 1.351(5) no
C7 H7 . 0.9300 no
C8 C13 . 1.418(4) no
C8 H8 . 0.9300 no
C9 C13 . 1.395(4) no
C9 C11 . 1.403(4) yes
C9 C15 . 1.499(4) yes
N10 C14 . 1.357(4) no
N10 C12 . 1.372(4) yes
N10 C26 . 1.480(4) yes
C11 C12 . 1.428(4) no
C13 C14 . 1.424(4) no
C15 O16 . 1.344(4) yes
C15 O17 . 1.187(4) yes
O16 C18 . 1.396(3) yes
C18 C19 . 1.369(4) yes
C18 C23 . 1.378(5) no
C19 C20 . 1.380(5) no
C19 Cl24 . 1.725(4) yes
C20 C21 . 1.366(5) no
C20 H20 . 0.9300 no
C21 C22 . 1.375(6) no
C21 H21 . 0.9300 no
C22 C23 . 1.386(5) no
C22 H22 . 0.9300 no
C23 Cl25 . 1.715(3) no
C26 H26A . 0.9600 no
C26 H26B . 0.9600 no
C26 H26C . 0.9600 no
C26 H26D . 0.9600 no
C26 H26E . 0.9600 no
C26 H26F . 0.9600 no
S27 O30 . 1.421(2) no
S27 O28 . 1.427(3) no
S27 O29 . 1.433(3) no
S27 C31 . 1.802(5) no
C31 F33 . 1.299(5) no
C31 F34 . 1.313(5) no
C31 F32 . 1.337(5) no

loop_
_geom_hbond_atom_site_label_D
_geom_hbond_atom_site_label_H
_geom_hbond_atom_site_label_A
_geom_hbond_site_symmetry_D
_geom_hbond_site_symmetry_H
_geom_hbond_site_symmetry_A
_geom_hbond_distance_DH
_geom_hbond_distance_HA
_geom_hbond_distance_DA
_geom_hbond_angle_DHA
_geom_hbond_publ_flag
C7 H7 O29 1_555 1_555 1_555 0.93 2.52 3.316(5) 144 y
C20 H20 O30 1_555 1_555 1_455 0.93 2.52 3.404(5) 160 y

loop_
_geom_torsion_atom_site_label_1
_geom_torsion_atom_site_label_2
_geom_torsion_atom_site_label_3
_geom_torsion_atom_site_label_4
_geom_torsion
_geom_torsion_publ_flag
C11 C1 C2 C3 -1.0(5) no
C1 C2 C3 C4 0.9(5) no
C2 C3 C4 C12 -0.1(5) no
C14 C5 C6 C7 1.0(6) no
C5 C6 C7 C8 1.5(6) no
C6 C7 C8 C13 -1.8(6) no
C13 C9 C11 C1 176.6(3) no
C15 C9 C11 C1 -3.0(4) no
C13 C9 C11 C12 -4.0(4) no
C15 C9 C11 C12 176.4(3) no
C2 C1 C11 C9 179.7(3) no
C2 C1 C11 C12 0.2(5) no
C14 N10 C12 C4 -176.5(3) no
C26 N10 C12 C4 4.5(4) no
C14 N10 C12 C11 3.6(4) no
C26 N10 C12 C11 -175.4(3) no
C3 C4 C12 N10 179.4(3) no
C3 C4 C12 C11 -0.7(5) no
C9 C11 C12 N10 1.1(4) no
C1 C11 C12 N10 -179.5(3) no
C9 C11 C12 C4 -178.8(3) no
C1 C11 C12 C4 0.7(4) no
C11 C9 C13 C8 -176.1(3) no
C15 C9 C13 C8 3.5(5) no
C11 C9 C13 C14 2.3(4) no
C15 C9 C13 C14 -178.1(3) no
C7 C8 C13 C9 178.2(3) no
C7 C8 C13 C14 -0.3(5) no
C12 N10 C14 C5 172.7(3) no
C26 N10 C14 C5 -8.2(5) no
C12 N10 C14 C13 -5.4(4) no
C26 N10 C14 C13 173.7(3) no
C6 C5 C14 N10 178.8(3) no
C6 C5 C14 C13 -3.0(5) no
C9 C13 C14 N10 2.3(4) no
C8 C13 C14 N10 -179.1(3) no
C9 C13 C14 C5 -175.8(3) no
C8 C13 C14 C5 2.7(5) no
C13 C9 C15 O17 -120.2(4) no
C13 C9 C15 O16 61.1(4) no
C11 C9 C15 O16 -119.3(3) no
O17 C15 O16 C18 -7.8(4) no
C9 C15 O16 C18 171.0(2) yes
C11 C9 C15 O17 59.5(4) yes
C15 O16 C18 C19 98.6(4) yes
C15 O16 C18 C23 -87.2(4) no
C23 C18 C19 C20 -2.6(5) no
O16 C18 C19 C20 171.6(3) no
C23 C18 C19 Cl24 177.1(3) no
O16 C18 C19 Cl24 -8.7(5) yes
C18 C19 C20 C21 1.0(6) no
Cl24 C19 C20 C21 -178.7(3) no
C19 C20 C21 C22 1.3(6) no
C20 C21 C22 C23 -2.0(6) no
C19 C18 C23 C22 1.9(5) no
O16 C18 C23 C22 -172.5(3) no
C19 C18 C23 Cl25 -178.3(3) no
O16 C18 C23 Cl25 7.3(4) no
C21 C22 C23 C18 0.3(6) no
C21 C22 C23 Cl25 -179.5(3) no
O30 S27 C31 F33 175.1(3) no
O28 S27 C31 F33 -65.3(4) no
O29 S27 C31 F33 54.5(4) no
O30 S27 C31 F34 -62.8(4) no
O28 S27 C31 F34 56.8(4) no
O29 S27 C31 F34 176.6(3) no
O30 S27 C31 F32 55.8(3) no
O28 S27 C31 F32 175.3(3) no
O29 S27 C31 F32 -64.9(3) no
